data_1545760
loop_
_publ_author_name
'Kong, Duanyang'
'Han, Suna'
'Wang, Rui'
'Li, Meina'
'Zi, Guofu'
'Hou, Gouhua'

_publ_section_title
;
 Kinetic Resolution of 2-Substituted 1,2-Dihydroquinolines via Asymmetric
 Cu-Catalyzed Borylation Reaction
;
_journal_name_full 'Chem. Sci.'
_journal_paper_doi 10.1039/C7SC01556A
_journal_year 2017
_chemical_absolute_configuration ad
_chemical_formula_moiety 'C26 H19 N O2'
_chemical_formula_sum 'C26 H19 N O2'
_chemical_formula_weight 377.42
_space_group_crystal_system orthorhombic
_space_group_IT_number 19
_space_group_name_Hall 'P 2ac 2ab'
_space_group_name_H-M_alt 'P 21 21 21'
_symmetry_space_group_name_Hall 'P 2ac 2ab'
_symmetry_space_group_name_H-M 'P 21 21 21'
_atom_sites_solution_hydrogens geom
_audit_block_doi 10.5517/ccdc.csd.cc1nsd50
_audit_creation_date 2017-03-28
_audit_creation_method
;
Olex2 1.2
(compiled 2015.09.30 svn.r3233 for OlexSys, GUI svn.r5103)
;
_audit_update_record
;
2017-04-07 deposited with the CCDC.
2017-04-18 downloaded from the CCDC.
;
_cell_angle_alpha 90
_cell_angle_beta 90
_cell_angle_gamma 90
_cell_formula_units_Z 4
_cell_length_a 7.65703(12)
_cell_length_b 9.51508(16)
_cell_length_c 26.1253(4)
_cell_measurement_reflns_used 3749
_cell_measurement_temperature 100.01(10)
_cell_measurement_theta_max 73.0260
_cell_measurement_theta_min 4.9240
_cell_volume 1903.42(5)
_computing_cell_refinement 'CrysAlisPro 1.171.38.46 (Rigaku OD, 2015)'
_computing_data_collection 'CrysAlisPro 1.171.38.46 (Rigaku OD, 2015)'
_computing_data_reduction 'CrysAlisPro 1.171.38.46 (Rigaku OD, 2015)'
_computing_molecular_graphics 'Olex2 (Dolomanov et al., 2009)'
_computing_publication_material 'Olex2 (Dolomanov et al., 2009)'
_computing_structure_refinement 'ShelXL (Sheldrick, 2015)'
_computing_structure_solution 'ShelXT (Sheldrick, 2015)'
_diffrn_ambient_environment N~2~
_diffrn_ambient_temperature 100.01(10)
_diffrn_detector 'CCD plate'
_diffrn_detector_area_resol_mean 5.3127
_diffrn_detector_type AtlasS2
_diffrn_measured_fraction_theta_full 0.998
_diffrn_measured_fraction_theta_max 0.973
_diffrn_measurement_details
;
List of Runs (angles in degrees, time in seconds):

  # Type    Start    End  Width  t~exp~   \w     \q     \k     \f   Frames
#--------------------------------------------------------------------------
  1  \w    -66.00  32.00   1.00    1.00    --  -41.49  37.00 -30.00   98
  2  \w    -32.00  -5.00   1.00    1.00    --  -41.49 125.00 -30.00   27
  3  \w     83.00 174.00   1.00    1.00    --  107.52  45.00  90.00   91
  4  \w    109.00 176.00   1.00    1.00    --  107.52 125.00  90.00   67
  5  \w     83.00 140.00   1.00    1.00    --  107.52 -77.00 -60.00   57
  6  \w     54.00 114.00   1.00    1.00    --  107.52-125.00 -90.00   60
  7  \w     30.00  76.00   1.00    1.00    --   41.49-125.00 -60.00   46
;
_diffrn_measurement_device 'four-circle diffractometer'
_diffrn_measurement_device_type 'SuperNova, Dual, Cu at zero, AtlasS2'
_diffrn_measurement_method '\w scans'
_diffrn_orient_matrix_type 'CrysAlisPro convention (1999,Acta A55,543-557)'
_diffrn_orient_matrix_UB_11 0.0961333000
_diffrn_orient_matrix_UB_12 0.0528772000
_diffrn_orient_matrix_UB_13 -0.0481138000
_diffrn_orient_matrix_UB_21 0.1725594000
_diffrn_orient_matrix_UB_22 0.0046699000
_diffrn_orient_matrix_UB_23 0.0302603000
_diffrn_orient_matrix_UB_31 0.0384374000
_diffrn_orient_matrix_UB_32 -0.1529268000
_diffrn_orient_matrix_UB_33 -0.0157014000
_diffrn_radiation_monochromator mirror
_diffrn_radiation_probe x-ray
_diffrn_radiation_type CuK\a
_diffrn_radiation_wavelength 1.54184
_diffrn_reflns_av_R_equivalents 0.0167
_diffrn_reflns_av_unetI/netI 0.0265
_diffrn_reflns_Laue_measured_fraction_full 0.998
_diffrn_reflns_Laue_measured_fraction_max 0.973
_diffrn_reflns_limit_h_max 8
_diffrn_reflns_limit_h_min -9
_diffrn_reflns_limit_k_max 6
_diffrn_reflns_limit_k_min -11
_diffrn_reflns_limit_l_max 12
_diffrn_reflns_limit_l_min -32
_diffrn_reflns_number 5060
_diffrn_reflns_point_group_measured_fraction_full 0.902
_diffrn_reflns_point_group_measured_fraction_max 0.864
_diffrn_reflns_theta_full 67.684
_diffrn_reflns_theta_max 73.346
_diffrn_reflns_theta_min 4.947
_diffrn_source 'micro-focus sealed X-ray tube'
_diffrn_source_type 'SuperNova (Cu) X-ray Source'
_exptl_absorpt_coefficient_mu 0.658
_exptl_absorpt_correction_T_max 1.00000
_exptl_absorpt_correction_T_min 0.83793
_exptl_absorpt_correction_type multi-scan
_exptl_absorpt_process_details
;
CrysAlisPro 1.171.38.46 (Rigaku Oxford Diffraction, 2015)
Empirical absorption correction using spherical harmonics,
 implemented in SCALE3 ABSPACK scaling algorithm.
;
_exptl_crystal_colour colourless
_exptl_crystal_colour_primary colourless
_exptl_crystal_density_diffrn 1.317
_exptl_crystal_description block
_exptl_crystal_F_000 792
_exptl_crystal_size_max 0.3
_exptl_crystal_size_mid 0.25
_exptl_crystal_size_min 0.15
_refine_diff_density_max 0.132
_refine_diff_density_min -0.200
_refine_diff_density_rms 0.043
_refine_ls_abs_structure_details
;
 Flack x determined using 1096 quotients [(I+)-(I-)]/[(I+)+(I-)]
 (Parsons, Flack and Wagner, Acta Cryst. B69 (2013) 249-259).
;
_refine_ls_abs_structure_Flack 0.13(11)
_refine_ls_extinction_method none
_refine_ls_goodness_of_fit_ref 1.090
_refine_ls_hydrogen_treatment constr
_refine_ls_matrix_type full
_refine_ls_number_parameters 262
_refine_ls_number_reflns 3309
_refine_ls_number_restraints 0
_refine_ls_restrained_S_all 1.090
_refine_ls_R_factor_all 0.0298
_refine_ls_R_factor_gt 0.0286
_refine_ls_shift/su_max 0.001
_refine_ls_shift/su_mean 0.000
_refine_ls_structure_factor_coef Fsqd
_refine_ls_weighting_details 'w=1/[\s^2^(Fo^2^)+(0.0356P)^2^+0.2784P] where P=(Fo^2^+2Fc^2^)/3'
_refine_ls_weighting_scheme calc
_refine_ls_wR_factor_gt 0.0703
_refine_ls_wR_factor_ref 0.0710
_reflns_Friedel_coverage 0.533
_reflns_Friedel_fraction_full 0.767
_reflns_Friedel_fraction_max 0.714
_reflns_number_gt 3192
_reflns_number_total 3309
_reflns_threshold_expression 'I > 2\s(I)'
_cod_data_source_file c7sc01556a2.cif
_cod_data_source_block 1b
_cod_database_code 1545760
_chemical_oxdiff_formula c1h1n1o1B1
_shelx_space_group_comment
;
The symmetry employed for this shelxl refinement is uniquely defined
by the following loop, which should always be used as a source of
symmetry information in preference to the above space-group names.
They are only intended as comments.
;
_reflns_odcompleteness_completeness 99.80
_reflns_odcompleteness_iscentric 1
_reflns_odcompleteness_theta 67.13
_olex2_refinement_description
;
1. Fixed Uiso
 At 1.2 times of:
  All C(H) groups
2.a Ternary CH refined with riding coordinates:
 C9(H9)
2.b Aromatic/amide H refined with riding coordinates:
 C2(H2), C3(H3), C4(H4), C5(H5), C7(H7), C8(H8), C11(H11), C12(H12), C13(H13),
 C15(H15), C16(H16), C17(H17), C18(H18), C22(H22), C23(H23), C24(H24), C25(H25),
  C26(H26)
;
_shelx_shelxl_version_number 2014/7
_olex2_submission_special_instructions 'No special instructions were received'
_oxdiff_exptl_absorpt_empirical_details
;
Empirical correction (ABSPACK) includes:
- Absorption correction using spherical harmonics
- Frame scaling
;
_oxdiff_exptl_absorpt_empirical_full_max 1.322
_oxdiff_exptl_absorpt_empirical_full_min 0.532

loop_
_space_group_symop_operation_xyz
'x, y, z'
'-x+1/2, -y, z+1/2'
'-x, y+1/2, -z+1/2'
'x+1/2, -y+1/2, -z'

loop_
_atom_site_label
_atom_site_type_symbol
_atom_site_fract_x
_atom_site_fract_y
_atom_site_fract_z
_atom_site_U_iso_or_equiv
_atom_site_adp_type
_atom_site_occupancy
_atom_site_site_symmetry_order
_atom_site_calc_flag
_atom_site_refinement_flags_posn
O1 O 0.82289(16) 0.49253(12) 0.66606(5) 0.0206(3) Uani 1 1 d .
O2 O 0.60015(15) 0.34423(12) 0.64722(5) 0.0189(3) Uani 1 1 d .
N1 N 0.56187(18) 0.58317(15) 0.64358(5) 0.0140(3) Uani 1 1 d .
C1 C 0.6296(2) 0.72025(17) 0.65459(6) 0.0143(3) Uani 1 1 d .
C2 C 0.7824(2) 0.76974(18) 0.63232(6) 0.0166(4) Uani 1 1 d .
H2 H 0.8443 0.7141 0.6093 0.020 Uiso 1 1 calc R
C3 C 0.8418(2) 0.90383(19) 0.64488(7) 0.0187(3) Uani 1 1 d .
H3 H 0.9447 0.9373 0.6304 0.022 Uiso 1 1 calc R
C4 C 0.7491(2) 0.98804(19) 0.67877(7) 0.0193(4) Uani 1 1 d .
H4 H 0.7889 1.0778 0.6866 0.023 Uiso 1 1 calc R
C5 C 0.5972(2) 0.93772(18) 0.70074(6) 0.0181(4) Uani 1 1 d .
H5 H 0.5354 0.9940 0.7235 0.022 Uiso 1 1 calc R
C6 C 0.5357(2) 0.80307(18) 0.68911(6) 0.0153(3) Uani 1 1 d .
C7 C 0.3745(2) 0.74724(18) 0.71107(6) 0.0173(3) Uani 1 1 d .
H7 H 0.3291 0.7867 0.7408 0.021 Uiso 1 1 calc R
C8 C 0.2924(2) 0.64029(19) 0.68879(6) 0.0165(3) Uani 1 1 d .
H8 H 0.1874 0.6080 0.7023 0.020 Uiso 1 1 calc R
C9 C 0.3680(2) 0.57071(18) 0.64168(6) 0.0141(3) Uani 1 1 d .
H9 H 0.3390 0.4705 0.6434 0.017 Uiso 1 1 calc R
C10 C 0.2904(2) 0.62901(18) 0.59196(6) 0.0145(3) Uani 1 1 d .
C11 C 0.2320(2) 0.76560(19) 0.58967(7) 0.0173(4) Uani 1 1 d .
H11 H 0.2466 0.8235 0.6180 0.021 Uiso 1 1 calc R
C12 C 0.1503(2) 0.82041(19) 0.54547(6) 0.0206(4) Uani 1 1 d .
H12 H 0.1177 0.9145 0.5443 0.025 Uiso 1 1 calc R
C13 C 0.1193(2) 0.7353(2) 0.50445(7) 0.0199(4) Uani 1 1 d .
H13 H 0.0600 0.7704 0.4761 0.024 Uiso 1 1 calc R
C14 C 0.1770(2) 0.59377(19) 0.50472(6) 0.0168(3) Uani 1 1 d .
C15 C 0.1441(2) 0.50384(19) 0.46229(6) 0.0195(4) Uani 1 1 d .
H15 H 0.0777 0.5366 0.4350 0.023 Uiso 1 1 calc R
C16 C 0.2086(2) 0.3702(2) 0.46104(7) 0.0222(4) Uani 1 1 d .
H16 H 0.1863 0.3125 0.4331 0.027 Uiso 1 1 calc R
C17 C 0.3093(2) 0.31992(19) 0.50241(7) 0.0222(4) Uani 1 1 d .
H17 H 0.3564 0.2299 0.5010 0.027 Uiso 1 1 calc R
C18 C 0.3387(2) 0.40220(19) 0.54468(6) 0.0180(3) Uani 1 1 d .
H18 H 0.4042 0.3667 0.5717 0.022 Uiso 1 1 calc R
C19 C 0.2707(2) 0.54062(18) 0.54778(6) 0.0153(3) Uani 1 1 d .
C20 C 0.6550(2) 0.46232(18) 0.65158(6) 0.0149(3) Uani 1 1 d .
C21 C 0.9385(2) 0.37832(17) 0.66908(7) 0.0160(3) Uani 1 1 d .
C22 C 0.9961(2) 0.31332(18) 0.62490(7) 0.0200(4) Uani 1 1 d .
H22 H 0.9539 0.3408 0.5931 0.024 Uiso 1 1 calc R
C23 C 1.1184(2) 0.20611(19) 0.62907(8) 0.0247(4) Uani 1 1 d .
H23 H 1.1582 0.1608 0.5998 0.030 Uiso 1 1 calc R
C24 C 1.1815(2) 0.1662(2) 0.67667(8) 0.0278(4) Uani 1 1 d .
H24 H 1.2630 0.0942 0.6792 0.033 Uiso 1 1 calc R
C25 C 1.1231(2) 0.2336(2) 0.72038(8) 0.0251(4) Uani 1 1 d .
H25 H 1.1656 0.2068 0.7523 0.030 Uiso 1 1 calc R
C26 C 1.0010(2) 0.34142(19) 0.71667(7) 0.0188(4) Uani 1 1 d .
H26 H 0.9623 0.3879 0.7459 0.023 Uiso 1 1 calc R

loop_
_atom_site_aniso_label
_atom_site_aniso_U_11
_atom_site_aniso_U_22
_atom_site_aniso_U_33
_atom_site_aniso_U_23
_atom_site_aniso_U_13
_atom_site_aniso_U_12
O1 0.0149(6) 0.0145(6) 0.0325(7) -0.0034(5) -0.0088(5) 0.0016(5)
O2 0.0171(6) 0.0135(5) 0.0261(6) -0.0007(5) -0.0034(5) -0.0011(5)
N1 0.0114(6) 0.0133(6) 0.0174(6) 0.0000(6) -0.0014(5) -0.0013(6)
C1 0.0141(7) 0.0133(8) 0.0156(7) 0.0001(6) -0.0044(6) 0.0001(7)
C2 0.0147(8) 0.0174(8) 0.0176(8) 0.0001(7) -0.0006(6) 0.0003(7)
C3 0.0142(7) 0.0192(8) 0.0228(8) 0.0036(7) -0.0014(7) -0.0033(7)
C4 0.0203(8) 0.0138(8) 0.0237(9) -0.0004(7) -0.0062(7) -0.0005(7)
C5 0.0180(8) 0.0172(8) 0.0192(8) -0.0029(7) -0.0038(7) 0.0035(7)
C6 0.0136(7) 0.0178(8) 0.0146(7) 0.0012(7) -0.0031(6) 0.0012(7)
C7 0.0163(8) 0.0207(8) 0.0149(7) -0.0010(7) 0.0008(6) 0.0033(7)
C8 0.0124(7) 0.0204(8) 0.0167(7) 0.0027(7) 0.0008(6) -0.0002(7)
C9 0.0107(7) 0.0145(7) 0.0170(7) 0.0004(7) -0.0008(6) -0.0022(6)
C10 0.0096(7) 0.0178(8) 0.0162(8) 0.0011(7) 0.0004(6) -0.0009(7)
C11 0.0149(8) 0.0196(9) 0.0173(7) -0.0020(7) 0.0004(6) 0.0009(7)
C12 0.0199(8) 0.0202(9) 0.0217(8) 0.0024(7) -0.0007(7) 0.0047(8)
C13 0.0159(8) 0.0268(9) 0.0171(7) 0.0032(7) -0.0021(7) 0.0029(8)
C14 0.0119(7) 0.0220(8) 0.0166(7) 0.0020(7) 0.0018(6) -0.0020(7)
C15 0.0166(7) 0.0280(9) 0.0140(7) 0.0009(7) -0.0012(7) -0.0030(8)
C16 0.0234(9) 0.0263(10) 0.0169(8) -0.0056(7) 0.0015(7) -0.0033(8)
C17 0.0245(9) 0.0198(9) 0.0222(8) -0.0017(7) 0.0021(7) 0.0002(7)
C18 0.0162(7) 0.0200(8) 0.0177(7) 0.0018(7) 0.0000(7) -0.0012(7)
C19 0.0111(7) 0.0192(8) 0.0156(7) 0.0027(7) 0.0018(6) -0.0028(7)
C20 0.0127(7) 0.0181(8) 0.0140(7) -0.0003(7) -0.0013(6) 0.0004(7)
C21 0.0109(7) 0.0122(8) 0.0248(8) 0.0009(7) -0.0023(7) -0.0017(6)
C22 0.0209(8) 0.0188(9) 0.0203(8) 0.0013(7) -0.0004(7) -0.0047(7)
C23 0.0202(8) 0.0183(8) 0.0357(10) -0.0056(8) 0.0078(8) -0.0041(8)
C24 0.0144(8) 0.0157(8) 0.0532(12) 0.0016(9) -0.0048(8) 0.0014(7)
C25 0.0212(8) 0.0206(9) 0.0336(10) 0.0064(8) -0.0132(8) -0.0036(8)
C26 0.0160(8) 0.0184(8) 0.0219(8) 0.0003(7) -0.0025(7) -0.0047(7)

loop_
_atom_type_symbol
_atom_type_description
_atom_type_scat_dispersion_real
_atom_type_scat_dispersion_imag
_atom_type_scat_source
C C 0.0181 0.0091 'International Tables Vol C Tables 4.2.6.8 and 6.1.1.4'
H H 0.0000 0.0000 'International Tables Vol C Tables 4.2.6.8 and 6.1.1.4'
N N 0.0311 0.0180 'International Tables Vol C Tables 4.2.6.8 and 6.1.1.4'
O O 0.0492 0.0322 'International Tables Vol C Tables 4.2.6.8 and 6.1.1.4'

loop_
_geom_angle_atom_site_label_1
_geom_angle_atom_site_label_2
_geom_angle_atom_site_label_3
_geom_angle
C20 O1 C21 116.40(13)
C1 N1 C9 116.09(13)
C20 N1 C1 123.04(13)
C20 N1 C9 117.20(14)
C2 C1 N1 121.97(15)
C2 C1 C6 120.86(15)
C6 C1 N1 117.16(15)
C1 C2 H2 120.4
C1 C2 C3 119.12(16)
C3 C2 H2 120.4
C2 C3 H3 119.6
C4 C3 C2 120.74(16)
C4 C3 H3 119.6
C3 C4 H4 120.2
C5 C4 C3 119.66(16)
C5 C4 H4 120.2
C4 C5 H5 119.6
C4 C5 C6 120.71(16)
C6 C5 H5 119.6
C1 C6 C5 118.90(15)
C1 C6 C7 118.91(15)
C5 C6 C7 122.18(15)
C6 C7 H7 119.8
C8 C7 C6 120.37(15)
C8 C7 H7 119.8
C7 C8 H8 119.7
C7 C8 C9 120.64(15)
C9 C8 H8 119.7
N1 C9 C8 108.64(13)
N1 C9 H9 107.6
N1 C9 C10 112.71(13)
C8 C9 H9 107.6
C8 C9 C10 112.49(13)
C10 C9 H9 107.6
C11 C10 C9 120.33(15)
C11 C10 C19 118.97(15)
C19 C10 C9 120.65(15)
C10 C11 H11 119.1
C10 C11 C12 121.88(16)
C12 C11 H11 119.1
C11 C12 H12 120.0
C13 C12 C11 120.00(16)
C13 C12 H12 120.0
C12 C13 H13 119.8
C12 C13 C14 120.39(16)
C14 C13 H13 119.8
C13 C14 C15 120.83(15)
C13 C14 C19 119.83(16)
C15 C14 C19 119.34(16)
C14 C15 H15 119.5
C16 C15 C14 121.01(16)
C16 C15 H15 119.5
C15 C16 H16 120.2
C15 C16 C17 119.70(17)
C17 C16 H16 120.2
C16 C17 H17 119.6
C18 C17 C16 120.83(17)
C18 C17 H17 119.6
C17 C18 H18 119.5
C17 C18 C19 121.03(16)
C19 C18 H18 119.5
C14 C19 C10 118.60(16)
C18 C19 C10 123.46(15)
C18 C19 C14 117.94(15)
O2 C20 O1 123.27(15)
O2 C20 N1 125.96(15)
N1 C20 O1 110.77(14)
C22 C21 O1 120.05(15)
C26 C21 O1 117.86(15)
C26 C21 C22 121.92(15)
C21 C22 H22 120.7
C21 C22 C23 118.58(16)
C23 C22 H22 120.7
C22 C23 H23 119.8
C24 C23 C22 120.39(17)
C24 C23 H23 119.8
C23 C24 H24 120.0
C25 C24 C23 120.06(17)
C25 C24 H24 120.0
C24 C25 H25 120.0
C24 C25 C26 120.07(17)
C26 C25 H25 120.0
C21 C26 C25 118.97(16)
C21 C26 H26 120.5
C25 C26 H26 120.5

loop_
_geom_bond_atom_site_label_1
_geom_bond_atom_site_label_2
_geom_bond_distance
O1 C20 1.370(2)
O1 C21 1.404(2)
O2 C20 1.205(2)
N1 C1 1.433(2)
N1 C9 1.4897(19)
N1 C20 1.369(2)
C1 C2 1.389(2)
C1 C6 1.397(2)
C2 H2 0.9300
C2 C3 1.394(2)
C3 H3 0.9300
C3 C4 1.389(3)
C4 H4 0.9300
C4 C5 1.382(3)
C5 H5 0.9300
C5 C6 1.399(2)
C6 C7 1.461(2)
C7 H7 0.9300
C7 C8 1.330(2)
C8 H8 0.9300
C8 C9 1.513(2)
C9 H9 0.9800
C9 C10 1.532(2)
C10 C11 1.376(2)
C10 C19 1.436(2)
C11 H11 0.9300
C11 C12 1.413(2)
C12 H12 0.9300
C12 C13 1.364(3)
C13 H13 0.9300
C13 C14 1.417(3)
C14 C15 1.423(2)
C14 C19 1.427(2)
C15 H15 0.9300
C15 C16 1.364(3)
C16 H16 0.9300
C16 C17 1.411(3)
C17 H17 0.9300
C17 C18 1.372(2)
C18 H18 0.9300
C18 C19 1.419(2)
C21 C22 1.382(2)
C21 C26 1.378(2)
C22 H22 0.9300
C22 C23 1.389(3)
C23 H23 0.9300
C23 C24 1.387(3)
C24 H24 0.9300
C24 C25 1.384(3)
C25 H25 0.9300
C25 C26 1.391(3)
C26 H26 0.9300

loop_
_geom_torsion_atom_site_label_1
_geom_torsion_atom_site_label_2
_geom_torsion_atom_site_label_3
_geom_torsion_atom_site_label_4
_geom_torsion
O1 C21 C22 C23 176.21(15)
O1 C21 C26 C25 -176.51(15)
N1 C1 C2 C3 -179.64(15)
N1 C1 C6 C5 -179.81(14)
N1 C1 C6 C7 -1.0(2)
N1 C9 C10 C11 -93.97(18)
N1 C9 C10 C19 88.62(18)
C1 N1 C9 C8 -48.53(18)
C1 N1 C9 C10 76.84(18)
C1 N1 C20 O1 -6.2(2)
C1 N1 C20 O2 173.27(16)
C1 C2 C3 C4 -0.7(2)
C1 C6 C7 C8 -18.8(2)
C2 C1 C6 C5 0.4(2)
C2 C1 C6 C7 179.24(15)
C2 C3 C4 C5 0.8(3)
C3 C4 C5 C6 -0.2(2)
C4 C5 C6 C1 -0.4(2)
C4 C5 C6 C7 -179.14(16)
C5 C6 C7 C8 159.92(16)
C6 C1 C2 C3 0.1(2)
C6 C7 C8 C9 2.6(2)
C7 C8 C9 N1 29.5(2)
C7 C8 C9 C10 -95.96(18)
C8 C9 C10 C11 29.3(2)
C8 C9 C10 C19 -148.13(15)
C9 N1 C1 C2 -144.39(15)
C9 N1 C1 C6 35.9(2)
C9 N1 C20 O1 -163.73(13)
C9 N1 C20 O2 15.7(2)
C9 C10 C11 C12 -176.22(15)
C9 C10 C19 C14 171.80(14)
C9 C10 C19 C18 -7.8(2)
C10 C11 C12 C13 3.4(3)
C11 C10 C19 C14 -5.6(2)
C11 C10 C19 C18 174.80(15)
C11 C12 C13 C14 -3.4(3)
C12 C13 C14 C15 179.52(16)
C12 C13 C14 C19 -1.1(2)
C13 C14 C15 C16 175.95(16)
C13 C14 C19 C10 5.6(2)
C13 C14 C19 C18 -174.80(15)
C14 C15 C16 C17 0.1(3)
C15 C14 C19 C10 -174.98(15)
C15 C14 C19 C18 4.6(2)
C15 C16 C17 C18 2.1(3)
C16 C17 C18 C19 -0.8(3)
C17 C18 C19 C10 177.01(17)
C17 C18 C19 C14 -2.6(2)
C19 C10 C11 C12 1.2(2)
C19 C14 C15 C16 -3.5(2)
C20 O1 C21 C22 71.4(2)
C20 O1 C21 C26 -113.36(17)
C20 N1 C1 C2 57.8(2)
C20 N1 C1 C6 -121.92(17)
C20 N1 C9 C8 110.61(16)
C20 N1 C9 C10 -124.03(15)
C21 O1 C20 O2 8.5(2)
C21 O1 C20 N1 -172.07(13)
C21 C22 C23 C24 -0.3(3)
C22 C21 C26 C25 -1.3(3)
C22 C23 C24 C25 -0.2(3)
C23 C24 C25 C26 0.0(3)
C24 C25 C26 C21 0.7(3)
C26 C21 C22 C23 1.1(3)
